data_4314950
loop_
_publ_author_name
'Ranjan Patra'
'Arvind Chaudhary'
'Sudip Kumar Ghosh'
'Sankar Prasad Rath'

_publ_contact_author_address
;Department of Chemistry
Indian Institute of Technology Kanpur
Kanpur-208016, INDIA
;
_publ_contact_author_email sprath@iitk.ac.in
_publ_contact_author_fax 91-512-2597436
_publ_contact_author_name 'Dr. Sankar Prasad Rath'
_publ_contact_author_phone 91-512-2597251
_publ_section_title
;
 Axial Ligand Orientations in a Distorted Porphyrin Macrocycle: Synthesis,
 Structure, and Properties of Low-Spin Bis(imidazole)iron(III) and
 Iron(II) Porphyrinates
;
_journal_issue 5
_journal_name_full 'Inorganic Chemistry'
_journal_page_first 2057
_journal_page_last 2067
_journal_paper_doi 10.1021/ic9016504
_journal_volume 49
_journal_year 2010
_chemical_formula_sum 'C44 H52 Fe N12 O8'
_chemical_formula_weight 932.83
_chemical_name_common Fe(tn-OEP)(1-Me-Imidazole)2
_chemical_name_systematic ?
_space_group_IT_number 2
_symmetry_cell_setting triclinic
_symmetry_space_group_name_Hall '-P 1'
_symmetry_space_group_name_H-M 'P -1'
_atom_sites_solution_hydrogens geom
_atom_sites_solution_primary direct
_atom_sites_solution_secondary difmap
_audit_creation_method SHELXL-97
_cell_angle_alpha 67.236(2)
_cell_angle_beta 63.902(2)
_cell_angle_gamma 87.045(2)
_cell_formula_units_Z 2
_cell_length_a 13.2034(13)
_cell_length_b 13.8242(13)
_cell_length_c 14.5952(15)
_cell_measurement_reflns_used 999
_cell_measurement_temperature 100(2)
_cell_measurement_theta_max 27.0
_cell_measurement_theta_min 2.4
_cell_volume 2183.3(4)
_computing_cell_refinement 'Bruker SAINT'
_computing_data_collection 'Bruker APEX'
_computing_data_reduction 'Bruker SAINT'
_computing_molecular_graphics 'SHELXL 5.1, XP (Sheldrick, 1994)'
_computing_publication_material 'SHELXS-97 (Sheldrick, 1990)'
_computing_structure_refinement 'SHELXL-97 (Sheldrick, 1997)'
_computing_structure_solution 'SHELXS-97 (Sheldrick, 1990)'
_diffrn_ambient_temperature 100(2)
_diffrn_measured_fraction_theta_full 0.985
_diffrn_measured_fraction_theta_max 0.979
_diffrn_measurement_device_type 'Bruker SMART APEX'
_diffrn_measurement_method \w
_diffrn_radiation_monochromator graphite
_diffrn_radiation_source 'fine-focus sealed tube'
_diffrn_radiation_type MoK\a
_diffrn_radiation_wavelength 0.71073
_diffrn_reflns_av_R_equivalents 0.0310
_diffrn_reflns_av_sigmaI/netI 0.0577
_diffrn_reflns_limit_h_max 16
_diffrn_reflns_limit_h_min -14
_diffrn_reflns_limit_k_max 17
_diffrn_reflns_limit_k_min -15
_diffrn_reflns_limit_l_max 17
_diffrn_reflns_limit_l_min 0
_diffrn_reflns_number 8398
_diffrn_reflns_theta_full 25.00
_diffrn_reflns_theta_max 26.00
_diffrn_reflns_theta_min 2.10
_diffrn_standards_number 0
_exptl_absorpt_coefficient_mu 0.414
_exptl_absorpt_correction_T_max 0.9367
_exptl_absorpt_correction_T_min 0.9035
_exptl_absorpt_correction_type multi-scan
_exptl_absorpt_process_details SADABS
_exptl_crystal_colour 'Dark green'
_exptl_crystal_density_diffrn 1.419
_exptl_crystal_density_method 'not measured'
_exptl_crystal_description Block
_exptl_crystal_F_000 980
_exptl_crystal_size_max 0.25
_exptl_crystal_size_mid 0.20
_exptl_crystal_size_min 0.16
_refine_diff_density_max 0.743
_refine_diff_density_min -0.349
_refine_diff_density_rms 0.075
_refine_ls_extinction_method none
_refine_ls_goodness_of_fit_ref 1.036
_refine_ls_hydrogen_treatment constr
_refine_ls_matrix_type full
_refine_ls_number_parameters 616
_refine_ls_number_reflns 8398
_refine_ls_number_restraints 0
_refine_ls_restrained_S_all 1.036
_refine_ls_R_factor_all 0.0694
_refine_ls_R_factor_gt 0.0534
_refine_ls_shift/su_max 0.001
_refine_ls_shift/su_mean 0.000
_refine_ls_structure_factor_coef Fsqd
_refine_ls_weighting_details 'calc w=1/[\s^2^(Fo^2^)+(0.0696P)^2^+1.2296P] where P=(Fo^2^+2Fc^2^)/3'
_refine_ls_weighting_scheme calc
_refine_ls_wR_factor_gt 0.1286
_refine_ls_wR_factor_ref 0.1438
_reflns_number_gt 6538
_reflns_number_total 8398
_reflns_threshold_expression >2sigma(I)
_cod_data_source_file ic9016504_si_003.cif
_cod_data_source_block 28augc
_cod_depositor_comments
;
The following automatic conversions were performed:

'_symmetry_cell_setting' value 'Triclinic' changed to 'triclinic'
according to the built-in table from CIF Core dictionary named
'cif_core.dic' version 2.4.1 from 2010-06-29.

Automatic conversion script
Id: cif_fix_values 1646 2011-03-28 12:23:43Z adriana 
;
_cod_database_code 4314950

loop_
_symmetry_equiv_pos_as_xyz
'x, y, z'
'-x, -y, -z'

loop_
_atom_site_label
_atom_site_type_symbol
_atom_site_fract_x
_atom_site_fract_y
_atom_site_fract_z
_atom_site_U_iso_or_equiv
_atom_site_adp_type
_atom_site_occupancy
_atom_site_symmetry_multiplicity
_atom_site_calc_flag
_atom_site_refinement_flags
_atom_site_disorder_assembly
_atom_site_disorder_group
Fe1 Fe 0.65912(3) -0.17180(3) 1.74755(3) 0.01730(12) Uani 1 1 d . . .
O1 O 0.53949(17) 0.13903(16) 1.90967(17) 0.0318(5) Uani 1 1 d . . .
O2 O 0.72000(18) 0.19023(17) 1.7970(2) 0.0393(6) Uani 1 1 d . . .
O3 O 0.9097(2) -0.39038(17) 1.95266(19) 0.0418(6) Uani 1 1 d . . .
O4 O 1.0120(2) -0.23591(18) 1.8614(2) 0.0460(7) Uani 1 1 d . . .
O5 O 0.7204(2) -0.53112(16) 1.6589(2) 0.0449(6) Uani 1 1 d . . .
O6 O 0.74392(18) -0.40931(16) 1.50088(17) 0.0318(5) Uani 1 1 d . . .
O7 O 0.25372(16) -0.08339(17) 1.74152(18) 0.0336(5) Uani 1 1 d . . .
O8 O 0.35080(17) -0.08080(17) 1.57543(17) 0.0316(5) Uani 1 1 d . . .
N1 N 0.56500(17) -0.05572(17) 1.74311(18) 0.0190(5) Uani 1 1 d . . .
N2 N 0.72579(17) -0.12345(17) 1.82294(18) 0.0181(5) Uani 1 1 d . . .
N3 N 0.76405(18) -0.27982(17) 1.73703(18) 0.0180(5) Uani 1 1 d . . .
N4 N 0.58113(18) -0.23111(17) 1.68731(18) 0.0187(5) Uani 1 1 d . . .
N5 N 0.6318(2) 0.12794(19) 1.8440(2) 0.0262(5) Uani 1 1 d . . .
N6 N 0.9298(2) -0.2961(2) 1.8887(2) 0.0316(6) Uani 1 1 d . . .
N7 N 0.7237(2) -0.43931(19) 1.5986(2) 0.0260(5) Uani 1 1 d . . .
N8 N 0.34118(19) -0.09094(18) 1.6662(2) 0.0246(5) Uani 1 1 d . . .
N9 N 0.54236(19) -0.26944(17) 1.89924(19) 0.0222(5) Uani 1 1 d . . .
N10 N 0.3748(2) -0.34908(19) 2.0421(2) 0.0287(6) Uani 1 1 d . . .
N11 N 0.77566(17) -0.07405(17) 1.59486(18) 0.0182(5) Uani 1 1 d . . .
N12 N 0.89973(18) -0.01534(18) 1.41637(19) 0.0222(5) Uani 1 1 d . . .
C1 C 0.4903(2) -0.0338(2) 1.6976(2) 0.0190(6) Uani 1 1 d . . .
C2 C 0.4725(2) 0.0770(2) 1.6678(2) 0.0219(6) Uani 1 1 d . . .
C3 C 0.5330(2) 0.1203(2) 1.7010(2) 0.0219(6) Uani 1 1 d . . .
C4 C 0.5846(2) 0.0348(2) 1.7543(2) 0.0202(6) Uani 1 1 d . . .
C5 C 0.6385(2) 0.0339(2) 1.8177(2) 0.0210(6) Uani 1 1 d . . .
C6 C 0.6958(2) -0.0432(2) 1.8600(2) 0.0200(6) Uani 1 1 d . . .
C7 C 0.7316(2) -0.0563(2) 1.9452(2) 0.0240(6) Uani 1 1 d . . .
C8 C 0.7858(2) -0.1428(2) 1.9568(2) 0.0255(6) Uani 1 1 d . . .
C9 C 0.7873(2) -0.1809(2) 1.8765(2) 0.0214(6) Uani 1 1 d . . .
C10 C 0.8502(2) -0.2547(2) 1.8424(2) 0.0226(6) Uani 1 1 d . . .
C11 C 0.8504(2) -0.2931(2) 1.7672(2) 0.0197(6) Uani 1 1 d . . .
C12 C 0.9350(2) -0.3488(2) 1.7091(2) 0.0215(6) Uani 1 1 d . . .
C13 C 0.8970(2) -0.3703(2) 1.6452(2) 0.0223(6) Uani 1 1 d . . .
C14 C 0.7860(2) -0.3346(2) 1.6705(2) 0.0197(6) Uani 1 1 d . . .
C15 C 0.7027(2) -0.3596(2) 1.6464(2) 0.0212(6) Uani 1 1 d . . .
C16 C 0.5984(2) -0.3219(2) 1.6675(2) 0.0202(6) Uani 1 1 d . . .
C17 C 0.4973(2) -0.3658(2) 1.6734(2) 0.0235(6) Uani 1 1 d . . .
C18 C 0.4194(2) -0.2987(2) 1.6936(2) 0.0225(6) Uani 1 1 d . . .
C19 C 0.4758(2) -0.2113(2) 1.6935(2) 0.0200(6) Uani 1 1 d . . .
C20 C 0.4406(2) -0.1134(2) 1.6882(2) 0.0207(6) Uani 1 1 d . . .
C21 C 0.4105(2) 0.1373(2) 1.6030(2) 0.0256(6) Uani 1 1 d . . .
H21A H 0.3971 0.0949 1.5670 0.031 Uiso 1 1 calc R . .
H21B H 0.4599 0.2042 1.5430 0.031 Uiso 1 1 calc R . .
C22 C 0.2962(3) 0.1637(3) 1.6737(3) 0.0323(7) Uani 1 1 d . . .
H22A H 0.2612 0.2033 1.6259 0.048 Uiso 1 1 calc R . .
H22B H 0.3085 0.2069 1.7085 0.048 Uiso 1 1 calc R . .
H22C H 0.2455 0.0980 1.7318 0.048 Uiso 1 1 calc R . .
C23 C 0.5581(3) 0.2372(2) 1.6681(3) 0.0289(7) Uani 1 1 d . . .
H23A H 0.5552 0.2489 1.7319 0.035 Uiso 1 1 calc R . .
H23B H 0.4993 0.2740 1.6488 0.035 Uiso 1 1 calc R . .
C24 C 0.6763(3) 0.2834(2) 1.5676(3) 0.0367(8) Uani 1 1 d . . .
H24A H 0.6875 0.3606 1.5420 0.055 Uiso 1 1 calc R . .
H24B H 0.6817 0.2655 1.5070 0.055 Uiso 1 1 calc R . .
H24C H 0.7351 0.2536 1.5896 0.055 Uiso 1 1 calc R . .
C25 C 0.7107(3) 0.0076(2) 2.0140(3) 0.0297(7) Uani 1 1 d . . .
H25A H 0.6886 -0.0417 2.0924 0.036 Uiso 1 1 calc R . .
H25B H 0.6460 0.0467 2.0131 0.036 Uiso 1 1 calc R . .
C26 C 0.8139(3) 0.0868(3) 1.9730(4) 0.0522(10) Uani 1 1 d . . .
H26A H 0.7995 0.1161 2.0283 0.078 Uiso 1 1 calc R . .
H26B H 0.8269 0.1444 1.9018 0.078 Uiso 1 1 calc R . .
H26C H 0.8814 0.0507 1.9627 0.078 Uiso 1 1 calc R . .
C27 C 0.8183(3) -0.1983(3) 2.0497(3) 0.0336(7) Uani 1 1 d . . .
H27A H 0.8144 -0.1526 2.0864 0.040 Uiso 0.50 1 d P A 1
H27B H 0.8963 -0.2108 2.0180 0.040 Uiso 0.50 1 d P B 1
H27C H 0.8359 -0.2671 2.0503 0.040 Uiso 0.50 1 d P C 2
H27D H 0.7523 -0.2110 2.1196 0.040 Uiso 0.50 1 d P D 2
C28 C 0.7488(5) -0.2991(4) 2.1337(5) 0.0263(13) Uani 0.50 1 d P . .
H28A H 0.7755 -0.3289 2.1905 0.039 Uiso 0.50 1 calc PR . .
H28B H 0.7548 -0.3481 2.0984 0.039 Uiso 0.50 1 calc PR . .
H28C H 0.6691 -0.2882 2.1688 0.039 Uiso 0.50 1 calc PR . .
C28A C 0.9106(6) -0.1500(6) 2.0508(6) 0.0409(16) Uani 0.50 1 d P . .
H28D H 0.9307 -0.2017 2.1064 0.061 Uiso 0.50 1 calc PR . .
H28E H 0.8877 -0.0891 2.0700 0.061 Uiso 0.50 1 calc PR . .
H28F H 0.9766 -0.1262 1.9769 0.061 Uiso 0.50 1 calc PR . .
C29 C 1.0468(2) -0.3752(2) 1.7110(3) 0.0274(7) Uani 1 1 d . . .
H29A H 1.0674 -0.3330 1.7433 0.033 Uiso 1 1 calc R . .
H29B H 1.1073 -0.3550 1.6334 0.033 Uiso 1 1 calc R . .
C30 C 1.0414(3) -0.4940(2) 1.7794(3) 0.0338(7) Uani 1 1 d . . .
H30A H 1.1159 -0.5076 1.7770 0.051 Uiso 1 1 calc R . .
H30B H 1.0210 -0.5362 1.7477 0.051 Uiso 1 1 calc R . .
H30C H 0.9838 -0.5137 1.8571 0.051 Uiso 1 1 calc R . .
C31 C 0.9663(3) -0.4069(2) 1.5542(2) 0.0295(7) Uani 1 1 d . . .
H31A H 0.9192 -0.4642 1.5597 0.035 Uiso 1 1 calc R . .
H31B H 1.0324 -0.4363 1.5646 0.035 Uiso 1 1 calc R . .
C32 C 1.0089(3) -0.3170(3) 1.4390(3) 0.0376(8) Uani 1 1 d . . .
H32A H 1.0582 -0.3424 1.3823 0.056 Uiso 1 1 calc R . .
H32B H 1.0520 -0.2585 1.4347 0.056 Uiso 1 1 calc R . .
H32C H 0.9437 -0.2921 1.4257 0.056 Uiso 1 1 calc R . .
C33 C 0.4737(3) -0.4687(3) 1.6683(3) 0.0362(8) Uani 1 1 d . . .
H33A H 0.3992 -0.5028 1.7270 0.043 Uiso 0.50 1 d P E 1
H33B H 0.5269 -0.5143 1.6852 0.043 Uiso 0.50 1 d P F 1
H33C H 0.5459 -0.4897 1.6296 0.043 Uiso 0.50 1 d P G 2
H33D H 0.4345 -0.4566 1.6239 0.043 Uiso 0.50 1 d P H 2
C34 C 0.4811(5) -0.4679(5) 1.5648(5) 0.0297(14) Uani 0.50 1 d P . .
H34A H 0.4565 -0.5395 1.5774 0.045 Uiso 0.50 1 calc PR . .
H34B H 0.5600 -0.4441 1.5060 0.045 Uiso 0.50 1 calc PR . .
H34C H 0.4316 -0.4195 1.5419 0.045 Uiso 0.50 1 calc PR . .
C34A C 0.4112(6) -0.5565(5) 1.7713(6) 0.0414(17) Uani 0.50 1 d P . .
H34D H 0.3867 -0.6129 1.7574 0.062 Uiso 0.50 1 calc PR . .
H34E H 0.3442 -0.5344 1.8194 0.062 Uiso 0.50 1 calc PR . .
H34F H 0.4597 -0.5829 1.8083 0.062 Uiso 0.50 1 calc PR . .
C35 C 0.2938(2) -0.3243(2) 1.7317(2) 0.0286(7) Uani 1 1 d . . .
H35A H 0.2818 -0.3799 1.7091 0.034 Uiso 1 1 calc R . .
H35B H 0.2654 -0.2602 1.6957 0.034 Uiso 1 1 calc R . .
C36 C 0.2275(3) -0.3630(3) 1.8591(3) 0.0383(8) Uani 1 1 d . . .
H36A H 0.1473 -0.3855 1.8836 0.057 Uiso 1 1 calc R . .
H36B H 0.2330 -0.3053 1.8806 0.057 Uiso 1 1 calc R . .
H36C H 0.2597 -0.4230 1.8944 0.057 Uiso 1 1 calc R . .
C37 C 0.4311(2) -0.2667(2) 1.9445(2) 0.0239(6) Uani 1 1 d . . .
H37A H 0.3955 -0.2123 1.9112 0.029 Uiso 1 1 calc R . .
C38 C 0.4548(3) -0.4071(3) 2.0629(3) 0.0575(12) Uani 1 1 d . . .
H38A H 0.4412 -0.4702 2.1268 0.069 Uiso 1 1 calc R . .
C39 C 0.5569(3) -0.3579(3) 1.9751(3) 0.0506(10) Uani 1 1 d . . .
H39A H 0.6282 -0.3811 1.9673 0.061 Uiso 1 1 calc R . .
C40 C 0.2519(2) -0.3737(3) 2.1127(3) 0.0344(7) Uani 1 1 d . . .
H40A H 0.2134 -0.3276 2.0719 0.052 Uiso 1 1 calc R . .
H40B H 0.2329 -0.3622 2.1803 0.052 Uiso 1 1 calc R . .
H40C H 0.2267 -0.4480 2.1336 0.052 Uiso 1 1 calc R . .
C41 C 0.8183(2) -0.0940(2) 1.5042(2) 0.0207(6) Uani 1 1 d . . .
H41A H 0.7944 -0.1561 1.5015 0.025 Uiso 1 1 calc R . .
C42 C 0.9083(2) 0.0605(2) 1.4522(2) 0.0249(6) Uani 1 1 d . . .
H42A H 0.9579 0.1261 1.4087 0.030 Uiso 1 1 calc R . .
C43 C 0.8322(2) 0.0238(2) 1.5619(2) 0.0231(6) Uani 1 1 d . . .
H43A H 0.8198 0.0600 1.6088 0.028 Uiso 1 1 calc R . .
C44 C 0.9670(2) -0.0144(2) 1.3056(2) 0.0284(7) Uani 1 1 d . . .
H44A H 0.9447 -0.0807 1.3051 0.043 Uiso 1 1 calc R . .
H44B H 1.0481 -0.0077 1.2866 0.043 Uiso 1 1 calc R . .
H44C H 0.9535 0.0457 1.2506 0.043 Uiso 1 1 calc R . .

loop_
_atom_site_aniso_label
_atom_site_aniso_U_11
_atom_site_aniso_U_22
_atom_site_aniso_U_33
_atom_site_aniso_U_23
_atom_site_aniso_U_13
_atom_site_aniso_U_12
Fe1 0.0155(2) 0.0175(2) 0.0176(2) -0.00644(16) -0.00701(16) 0.00075(15)
O1 0.0321(12) 0.0347(12) 0.0303(12) -0.0206(10) -0.0100(10) 0.0113(9)
O2 0.0338(12) 0.0318(12) 0.0478(15) -0.0209(11) -0.0097(11) -0.0061(10)
O3 0.0616(16) 0.0310(13) 0.0376(14) -0.0106(11) -0.0305(12) 0.0168(11)
O4 0.0499(15) 0.0359(13) 0.085(2) -0.0304(13) -0.0545(15) 0.0159(11)
O5 0.0821(18) 0.0196(11) 0.0488(15) -0.0128(11) -0.0442(14) 0.0101(11)
O6 0.0403(12) 0.0353(12) 0.0272(12) -0.0174(10) -0.0181(10) 0.0117(10)
O7 0.0185(10) 0.0421(13) 0.0369(13) -0.0158(10) -0.0104(9) 0.0064(9)
O8 0.0335(12) 0.0383(12) 0.0279(12) -0.0108(10) -0.0206(10) 0.0089(9)
N1 0.0147(11) 0.0202(11) 0.0174(11) -0.0057(9) -0.0046(9) -0.0011(9)
N2 0.0147(11) 0.0199(11) 0.0177(11) -0.0082(9) -0.0050(9) 0.0001(9)
N3 0.0167(11) 0.0174(11) 0.0184(12) -0.0058(9) -0.0077(9) 0.0003(9)
N4 0.0183(11) 0.0174(11) 0.0184(12) -0.0047(9) -0.0087(9) 0.0013(9)
N5 0.0267(13) 0.0275(13) 0.0270(14) -0.0139(11) -0.0119(11) 0.0038(10)
N6 0.0424(16) 0.0288(14) 0.0414(16) -0.0193(13) -0.0304(13) 0.0131(12)
N7 0.0332(14) 0.0232(13) 0.0294(14) -0.0127(11) -0.0194(11) 0.0072(10)
N8 0.0206(12) 0.0243(13) 0.0279(14) -0.0083(11) -0.0121(11) 0.0036(10)
N9 0.0209(12) 0.0213(12) 0.0210(12) -0.0070(10) -0.0078(10) 0.0008(9)
N10 0.0240(13) 0.0288(13) 0.0242(13) -0.0091(11) -0.0042(10) -0.0035(10)
N11 0.0167(11) 0.0177(11) 0.0195(12) -0.0071(9) -0.0080(9) 0.0022(9)
N12 0.0187(11) 0.0242(12) 0.0194(12) -0.0061(10) -0.0073(9) 0.0031(9)
C1 0.0166(13) 0.0199(13) 0.0157(13) -0.0051(11) -0.0054(11) 0.0029(10)
C2 0.0177(13) 0.0218(14) 0.0161(14) -0.0050(11) -0.0018(11) 0.0057(11)
C3 0.0168(13) 0.0226(14) 0.0189(14) -0.0081(11) -0.0025(11) 0.0044(11)
C4 0.0135(13) 0.0217(14) 0.0176(14) -0.0076(11) -0.0007(10) 0.0011(10)
C5 0.0172(13) 0.0235(14) 0.0219(14) -0.0138(12) -0.0044(11) -0.0003(11)
C6 0.0150(13) 0.0240(14) 0.0190(14) -0.0104(12) -0.0043(11) -0.0012(11)
C7 0.0190(14) 0.0299(16) 0.0189(14) -0.0094(12) -0.0049(11) -0.0045(11)
C8 0.0277(15) 0.0268(15) 0.0202(15) -0.0064(12) -0.0113(12) -0.0028(12)
C9 0.0212(14) 0.0211(14) 0.0180(14) -0.0047(11) -0.0079(11) -0.0024(11)
C10 0.0229(14) 0.0228(14) 0.0242(15) -0.0065(12) -0.0150(12) 0.0024(11)
C11 0.0193(13) 0.0159(13) 0.0213(14) -0.0049(11) -0.0095(11) 0.0018(10)
C12 0.0199(14) 0.0152(13) 0.0264(15) -0.0069(11) -0.0097(12) 0.0036(11)
C13 0.0241(14) 0.0180(13) 0.0229(15) -0.0074(11) -0.0103(12) 0.0056(11)
C14 0.0242(14) 0.0150(13) 0.0185(14) -0.0045(11) -0.0105(11) 0.0038(11)
C15 0.0288(15) 0.0157(13) 0.0184(14) -0.0057(11) -0.0110(12) 0.0012(11)
C16 0.0251(14) 0.0200(14) 0.0171(14) -0.0058(11) -0.0121(11) 0.0002(11)
C17 0.0260(15) 0.0244(15) 0.0202(14) -0.0078(12) -0.0108(12) -0.0040(12)
C18 0.0221(14) 0.0276(15) 0.0189(14) -0.0070(12) -0.0118(11) -0.0004(11)
C19 0.0170(13) 0.0247(14) 0.0169(13) -0.0061(11) -0.0081(11) -0.0011(11)
C20 0.0167(13) 0.0247(14) 0.0168(14) -0.0045(11) -0.0077(11) 0.0018(11)
C21 0.0313(16) 0.0234(15) 0.0212(15) -0.0063(12) -0.0139(12) 0.0071(12)
C22 0.0320(17) 0.0392(18) 0.0345(18) -0.0186(15) -0.0206(14) 0.0178(14)
C23 0.0330(16) 0.0238(15) 0.0271(16) -0.0108(13) -0.0109(13) 0.0053(12)
C24 0.0370(18) 0.0277(17) 0.0350(18) -0.0127(14) -0.0067(14) -0.0062(14)
C25 0.0311(16) 0.0379(18) 0.0278(16) -0.0202(14) -0.0142(13) 0.0064(13)
C26 0.043(2) 0.060(2) 0.069(3) -0.047(2) -0.0194(19) -0.0018(18)
C27 0.0467(19) 0.0347(17) 0.0246(16) -0.0121(14) -0.0204(15) 0.0062(15)
C28 0.030(3) 0.019(3) 0.023(3) -0.003(2) -0.011(2) 0.000(2)
C28A 0.043(4) 0.047(4) 0.034(4) -0.010(3) -0.022(3) -0.007(3)
C29 0.0216(14) 0.0274(15) 0.0347(17) -0.0124(13) -0.0143(13) 0.0054(12)
C30 0.0264(16) 0.0250(16) 0.054(2) -0.0151(15) -0.0223(15) 0.0090(13)
C31 0.0329(16) 0.0275(16) 0.0295(17) -0.0149(13) -0.0131(14) 0.0105(13)
C32 0.0373(18) 0.0351(18) 0.0339(18) -0.0168(15) -0.0091(15) 0.0108(14)
C33 0.0314(17) 0.0375(18) 0.046(2) -0.0256(16) -0.0139(15) -0.0041(14)
C34 0.043(4) 0.023(3) 0.036(3) -0.018(3) -0.023(3) 0.007(3)
C34A 0.041(4) 0.026(3) 0.054(4) -0.021(3) -0.013(3) -0.004(3)
C35 0.0241(15) 0.0315(16) 0.0295(16) -0.0079(13) -0.0146(13) -0.0049(12)
C36 0.0234(16) 0.051(2) 0.0286(17) -0.0048(15) -0.0105(13) -0.0084(14)
C37 0.0214(14) 0.0260(15) 0.0199(14) -0.0065(12) -0.0079(11) 0.0000(11)
C38 0.0341(19) 0.037(2) 0.046(2) 0.0146(17) 0.0015(16) 0.0045(16)
C39 0.0314(18) 0.041(2) 0.041(2) 0.0067(16) -0.0053(16) 0.0126(15)
C40 0.0236(15) 0.0424(19) 0.0268(17) -0.0104(14) -0.0044(13) -0.0086(13)
C41 0.0193(13) 0.0210(14) 0.0211(14) -0.0072(11) -0.0097(11) 0.0023(11)
C42 0.0215(14) 0.0209(14) 0.0259(15) -0.0056(12) -0.0083(12) -0.0024(11)
C43 0.0214(14) 0.0210(14) 0.0275(15) -0.0117(12) -0.0099(12) 0.0024(11)
C44 0.0242(15) 0.0318(16) 0.0220(15) -0.0078(13) -0.0069(12) 0.0010(12)

loop_
_atom_type_symbol
_atom_type_description
_atom_type_scat_dispersion_real
_atom_type_scat_dispersion_imag
_atom_type_scat_source
C C 0.0033 0.0016 'International Tables Vol C Tables 4.2.6.8 and 6.1.1.4'
H H 0.0000 0.0000 'International Tables Vol C Tables 4.2.6.8 and 6.1.1.4'
N N 0.0061 0.0033 'International Tables Vol C Tables 4.2.6.8 and 6.1.1.4'
O O 0.0106 0.0060 'International Tables Vol C Tables 4.2.6.8 and 6.1.1.4'
Fe Fe 0.3463 0.8444 'International Tables Vol C Tables 4.2.6.8 and 6.1.1.4'

loop_
_geom_angle_atom_site_label_1
_geom_angle_atom_site_label_2
_geom_angle_atom_site_label_3
_geom_angle
_geom_angle_site_symmetry_1
_geom_angle_site_symmetry_3
_geom_angle_publ_flag
N1 Fe1 N2 90.34(9) . . ?
N1 Fe1 N4 90.39(9) . . ?
N2 Fe1 N4 174.11(9) . . ?
N1 Fe1 N3 174.53(9) . . ?
N2 Fe1 N3 90.46(9) . . ?
N4 Fe1 N3 89.36(9) . . ?
N1 Fe1 N9 92.79(9) . . ?
N2 Fe1 N9 87.52(9) . . ?
N4 Fe1 N9 86.61(9) . . ?
N3 Fe1 N9 92.64(9) . . ?
N1 Fe1 N11 87.14(9) . . ?
N2 Fe1 N11 92.88(9) . . ?
N4 Fe1 N11 92.99(9) . . ?
N3 Fe1 N11 87.42(9) . . ?
N9 Fe1 N11 179.60(9) . . ?
C4 N1 C1 105.1(2) . . ?
C4 N1 Fe1 125.84(18) . . ?
C1 N1 Fe1 126.64(18) . . ?
C6 N2 C9 104.9(2) . . ?
C6 N2 Fe1 127.22(18) . . ?
C9 N2 Fe1 125.72(17) . . ?
C11 N3 C14 105.2(2) . . ?
C11 N3 Fe1 126.75(18) . . ?
C14 N3 Fe1 125.74(18) . . ?
C19 N4 C16 104.7(2) . . ?
C19 N4 Fe1 124.58(17) . . ?
C16 N4 Fe1 127.43(18) . . ?
O1 N5 O2 124.6(2) . . ?
O1 N5 C5 118.2(2) . . ?
O2 N5 C5 117.2(2) . . ?
O4 N6 O3 123.8(3) . . ?
O4 N6 C10 118.5(2) . . ?
O3 N6 C10 117.7(2) . . ?
O5 N7 O6 124.1(2) . . ?
O5 N7 C15 118.0(2) . . ?
O6 N7 C15 117.9(2) . . ?
O8 N8 O7 124.6(2) . . ?
O8 N8 C20 118.6(2) . . ?
O7 N8 C20 116.8(2) . . ?
C37 N9 C39 104.7(2) . . ?
C37 N9 Fe1 126.7(2) . . ?
C39 N9 Fe1 128.4(2) . . ?
C37 N10 C38 106.5(2) . . ?
C37 N10 C40 127.2(3) . . ?
C38 N10 C40 126.3(3) . . ?
C41 N11 C43 105.3(2) . . ?
C41 N11 Fe1 125.87(18) . . ?
C43 N11 Fe1 128.76(18) . . ?
C41 N12 C42 107.1(2) . . ?
C41 N12 C44 125.5(2) . . ?
C42 N12 C44 127.4(2) . . ?
N1 C1 C20 120.4(2) . . ?
N1 C1 C2 110.9(2) . . ?
C20 C1 C2 128.7(3) . . ?
C3 C2 C1 106.4(2) . . ?
C3 C2 C21 125.1(3) . . ?
C1 C2 C21 128.3(3) . . ?
C2 C3 C4 106.5(2) . . ?
C2 C3 C23 124.9(3) . . ?
C4 C3 C23 127.7(3) . . ?
N1 C4 C5 120.5(2) . . ?
N1 C4 C3 110.6(2) . . ?
C5 C4 C3 128.6(2) . . ?
C6 C5 C4 128.6(2) . . ?
C6 C5 N5 116.3(2) . . ?
C4 C5 N5 115.1(2) . . ?
N2 C6 C5 120.6(2) . . ?
N2 C6 C7 110.5(2) . . ?
C5 C6 C7 128.9(2) . . ?
C8 C7 C6 106.6(2) . . ?
C8 C7 C25 124.1(3) . . ?
C6 C7 C25 129.2(3) . . ?
C7 C8 C9 106.8(2) . . ?
C7 C8 C27 125.2(3) . . ?
C9 C8 C27 127.2(3) . . ?
N2 C9 C10 120.4(2) . . ?
N2 C9 C8 110.9(2) . . ?
C10 C9 C8 128.3(3) . . ?
C9 C10 C11 128.6(3) . . ?
C9 C10 N6 116.3(2) . . ?
C11 C10 N6 115.1(2) . . ?
N3 C11 C10 120.8(2) . . ?
N3 C11 C12 110.6(2) . . ?
C10 C11 C12 128.7(3) . . ?
C13 C12 C11 106.4(2) . . ?
C13 C12 C29 124.2(2) . . ?
C11 C12 C29 129.3(3) . . ?
C12 C13 C14 106.3(2) . . ?
C12 C13 C31 125.2(3) . . ?
C14 C13 C31 127.8(3) . . ?
N3 C14 C15 120.8(2) . . ?
N3 C14 C13 110.8(2) . . ?
C15 C14 C13 128.0(2) . . ?
C14 C15 C16 127.4(2) . . ?
C14 C15 N7 116.6(2) . . ?
C16 C15 N7 115.9(2) . . ?
N4 C16 C15 120.1(2) . . ?
N4 C16 C17 111.0(2) . . ?
C15 C16 C17 128.9(2) . . ?
C18 C17 C16 106.3(2) . . ?
C18 C17 C33 124.3(3) . . ?
C16 C17 C33 129.2(3) . . ?
C17 C18 C19 106.4(2) . . ?
C17 C18 C35 124.8(3) . . ?
C19 C18 C35 127.6(3) . . ?
N4 C19 C20 120.6(2) . . ?
N4 C19 C18 110.9(2) . . ?
C20 C19 C18 128.2(2) . . ?
C1 C20 C19 127.6(3) . . ?
C1 C20 N8 116.7(2) . . ?
C19 C20 N8 115.7(2) . . ?
C2 C21 C22 114.1(2) . . ?
C2 C21 H21A 108.7 . . ?
C22 C21 H21A 108.7 . . ?
C2 C21 H21B 108.7 . . ?
C22 C21 H21B 108.7 . . ?
H21A C21 H21B 107.6 . . ?
C21 C22 H22A 109.5 . . ?
C21 C22 H22B 109.5 . . ?
H22A C22 H22B 109.5 . . ?
C21 C22 H22C 109.5 . . ?
H22A C22 H22C 109.5 . . ?
H22B C22 H22C 109.5 . . ?
C3 C23 C24 110.6(2) . . ?
C3 C23 H23A 109.5 . . ?
C24 C23 H23A 109.5 . . ?
C3 C23 H23B 109.5 . . ?
C24 C23 H23B 109.5 . . ?
H23A C23 H23B 108.1 . . ?
C23 C24 H24A 109.5 . . ?
C23 C24 H24B 109.5 . . ?
H24A C24 H24B 109.5 . . ?
C23 C24 H24C 109.5 . . ?
H24A C24 H24C 109.5 . . ?
H24B C24 H24C 109.5 . . ?
C7 C25 C26 113.8(3) . . ?
C7 C25 H25A 108.8 . . ?
C26 C25 H25A 108.8 . . ?
C7 C25 H25B 108.8 . . ?
C26 C25 H25B 108.8 . . ?
H25A C25 H25B 107.7 . . ?
C25 C26 H26A 109.5 . . ?
C25 C26 H26B 109.5 . . ?
H26A C26 H26B 109.5 . . ?
C25 C26 H26C 109.5 . . ?
H26A C26 H26C 109.5 . . ?
H26B C26 H26C 109.5 . . ?
C28A C27 C28 125.0(4) . . ?
C28A C27 C8 119.9(4) . . ?
C28 C27 C8 115.1(3) . . ?
C28A C27 H27A 52.6 . . ?
C28 C27 H27A 108.2 . . ?
C8 C27 H27A 109.3 . . ?
C28A C27 H27B 54.8 . . ?
C28 C27 H27B 107.8 . . ?
C8 C27 H27B 109.1 . . ?
H27A C27 H27B 107.1 . . ?
C28A C27 H27C 106.9 . . ?
C28 C27 H27C 54.3 . . ?
C8 C27 H27C 107.9 . . ?
H27A C27 H27C 142.8 . . ?
H27B C27 H27C 59.4 . . ?
C28A C27 H27D 107.0 . . ?
C28 C27 H27D 52.4 . . ?
C8 C27 H27D 108.1 . . ?
H27A C27 H27D 61.8 . . ?
H27B C27 H27D 142.8 . . ?
H27C C27 H27D 106.3 . . ?
C27 C28 H27C 41.4 . . ?
C27 C28 H27D 41.4 . . ?
H27C C28 H27D 82.6 . . ?
C27 C28 H28A 109.5 . . ?
H27C C28 H28A 101.7 . . ?
H27D C28 H28A 101.6 . . ?
C27 C28 H28B 109.5 . . ?
H27C C28 H28B 74.6 . . ?
H27D C28 H28B 144.4 . . ?
H28A C28 H28B 109.5 . . ?
C27 C28 H28C 109.5 . . ?
H27C C28 H28C 144.3 . . ?
H27D C28 H28C 74.7 . . ?
H28A C28 H28C 109.5 . . ?
H28B C28 H28C 109.5 . . ?
C27 C28A H27A 42.1 . . ?
C27 C28A H27B 42.1 . . ?
H27A C28A H27B 84.1 . . ?
C27 C28A H28D 109.5 . . ?
C27 C28A H28E 109.5 . . ?
H28D C28A H28E 109.5 . . ?
C27 C28A H28F 109.5 . . ?
H28D C28A H28F 109.5 . . ?
H28E C28A H28F 109.5 . . ?
C12 C29 C30 112.3(2) . . ?
C12 C29 H29A 109.1 . . ?
C30 C29 H29A 109.1 . . ?
C12 C29 H29B 109.1 . . ?
C30 C29 H29B 109.1 . . ?
H29A C29 H29B 107.9 . . ?
C29 C30 H30A 109.5 . . ?
C29 C30 H30B 109.5 . . ?
H30A C30 H30B 109.5 . . ?
C29 C30 H30C 109.5 . . ?
H30A C30 H30C 109.5 . . ?
H30B C30 H30C 109.5 . . ?
C13 C31 C32 111.8(2) . . ?
C13 C31 H31A 109.3 . . ?
C32 C31 H31A 109.3 . . ?
C13 C31 H31B 109.3 . . ?
C32 C31 H31B 109.3 . . ?
H31A C31 H31B 107.9 . . ?
C31 C32 H32A 109.5 . . ?
C31 C32 H32B 109.5 . . ?
H32A C32 H32B 109.5 . . ?
C31 C32 H32C 109.5 . . ?
H32A C32 H32C 109.5 . . ?
H32B C32 H32C 109.5 . . ?
C34A C33 C34 120.0(4) . . ?
C34A C33 C17 117.3(4) . . ?
C34 C33 C17 119.7(3) . . ?
C34A C33 H33A 34.9 . . ?
C34 C33 H33A 107.7 . . ?
C17 C33 H33A 108.2 . . ?
C34A C33 H33B 71.7 . . ?
C34 C33 H33B 106.3 . . ?
C17 C33 H33B 107.8 . . ?
H33A C33 H33B 106.5 . . ?
C34A C33 H33C 106.8 . . ?
C34 C33 H33C 71.5 . . ?
C17 C33 H33C 108.3 . . ?
H33A C33 H33C 137.4 . . ?
H33B C33 H33C 40.6 . . ?
C34A C33 H33D 108.4 . . ?
C34 C33 H33D 35.3 . . ?
C17 C33 H33D 108.8 . . ?
H33A C33 H33D 81.3 . . ?
H33B C33 H33D 137.8 . . ?
H33C C33 H33D 106.7 . . ?
C33 C34 H33C 38.4 . . ?
C33 C34 H33D 39.0 . . ?
H33C C34 H33D 77.4 . . ?
C33 C34 H34A 109.5 . . ?
H33C C34 H34A 101.7 . . ?
H33D C34 H34A 107.6 . . ?
C33 C34 H34B 109.5 . . ?
H33C C34 H34B 77.7 . . ?
H33D C34 H34B 138.6 . . ?
H34A C34 H34B 109.5 . . ?
C33 C34 H34C 109.5 . . ?
H33C C34 H34C 142.6 . . ?
H33D C34 H34C 74.0 . . ?
H34A C34 H34C 109.5 . . ?
H34B C34 H34C 109.5 . . ?
C33 C34A H33A 40.9 . . ?
C33 C34A H33B 39.5 . . ?
H33A C34A H33B 80.3 . . ?
C33 C34A H34D 109.5 . . ?
C33 C34A H34E 109.5 . . ?
H34D C34A H34E 109.5 . . ?
C33 C34A H34F 109.5 . . ?
H34D C34A H34F 109.5 . . ?
H34E C34A H34F 109.5 . . ?
C18 C35 C36 110.1(2) . . ?
C18 C35 H35A 109.6 . . ?
C36 C35 H35A 109.6 . . ?
C18 C35 H35B 109.6 . . ?
C36 C35 H35B 109.6 . . ?
H35A C35 H35B 108.1 . . ?
C35 C36 H36A 109.5 . . ?
C35 C36 H36B 109.5 . . ?
H36A C36 H36B 109.5 . . ?
C35 C36 H36C 109.5 . . ?
H36A C36 H36C 109.5 . . ?
H36B C36 H36C 109.5 . . ?
N9 C37 N10 112.2(3) . . ?
N9 C37 H37A 123.9 . . ?
N10 C37 H37A 123.9 . . ?
C39 C38 N10 106.9(3) . . ?
C39 C38 H38A 126.6 . . ?
N10 C38 H38A 126.6 . . ?
C38 C39 N9 109.7(3) . . ?
C38 C39 H39A 125.2 . . ?
N9 C39 H39A 125.2 . . ?
N10 C40 H40A 109.5 . . ?
N10 C40 H40B 109.5 . . ?
H40A C40 H40B 109.5 . . ?
N10 C40 H40C 109.5 . . ?
H40A C40 H40C 109.5 . . ?
H40B C40 H40C 109.5 . . ?
N11 C41 N12 111.5(2) . . ?
N11 C41 H41A 124.3 . . ?
N12 C41 H41A 124.3 . . ?
C43 C42 N12 106.6(2) . . ?
C43 C42 H42A 126.7 . . ?
N12 C42 H42A 126.7 . . ?
C42 C43 N11 109.5(2) . . ?
C42 C43 H43A 125.2 . . ?
N11 C43 H43A 125.2 . . ?
N12 C44 H44A 109.5 . . ?
N12 C44 H44B 109.5 . . ?
H44A C44 H44B 109.5 . . ?
N12 C44 H44C 109.5 . . ?
H44A C44 H44C 109.5 . . ?
H44B C44 H44C 109.5 . . ?

loop_
_geom_bond_atom_site_label_1
_geom_bond_atom_site_label_2
_geom_bond_distance
_geom_bond_site_symmetry_2
_geom_bond_publ_flag
Fe1 N1 1.977(2) . ?
Fe1 N2 1.978(2) . ?
Fe1 N4 1.987(2) . ?
Fe1 N3 1.987(2) . ?
Fe1 N9 2.000(2) . ?
Fe1 N11 2.007(2) . ?
O1 N5 1.222(3) . ?
O2 N5 1.230(3) . ?
O3 N6 1.231(3) . ?
O4 N6 1.219(3) . ?
O5 N7 1.223(3) . ?
O6 N7 1.223(3) . ?
O7 N8 1.229(3) . ?
O8 N8 1.226(3) . ?
N1 C4 1.374(3) . ?
N1 C1 1.377(3) . ?
N2 C6 1.381(3) . ?
N2 C9 1.384(4) . ?
N3 C11 1.372(3) . ?
N3 C14 1.378(3) . ?
N4 C19 1.374(3) . ?
N4 C16 1.380(3) . ?
N5 C5 1.479(3) . ?
N6 C10 1.468(4) . ?
N7 C15 1.474(3) . ?
N8 C20 1.474(3) . ?
N9 C37 1.325(3) . ?
N9 C39 1.369(4) . ?
N10 C37 1.334(4) . ?
N10 C38 1.363(4) . ?
N10 C40 1.458(4) . ?
N11 C41 1.326(3) . ?
N11 C43 1.380(3) . ?
N12 C41 1.346(3) . ?
N12 C42 1.369(4) . ?
N12 C44 1.458(4) . ?
C1 C20 1.389(4) . ?
C1 C2 1.459(4) . ?
C2 C3 1.359(4) . ?
C2 C21 1.503(4) . ?
C3 C4 1.462(4) . ?
C3 C23 1.505(4) . ?
C4 C5 1.391(4) . ?
C5 C6 1.382(4) . ?
C6 C7 1.463(4) . ?
C7 C8 1.354(4) . ?
C7 C25 1.510(4) . ?
C8 C9 1.451(4) . ?
C8 C27 1.511(4) . ?
C9 C10 1.385(4) . ?
C10 C11 1.391(4) . ?
C11 C12 1.464(4) . ?
C12 C13 1.360(4) . ?
C12 C29 1.511(4) . ?
C13 C14 1.455(4) . ?
C13 C31 1.504(4) . ?
C14 C15 1.388(4) . ?
C15 C16 1.392(4) . ?
C16 C17 1.450(4) . ?
C17 C18 1.361(4) . ?
C17 C33 1.507(4) . ?
C18 C19 1.450(4) . ?
C18 C35 1.509(4) . ?
C19 C20 1.393(4) . ?
C21 C22 1.530(4) . ?
C21 H21A 0.9900 . ?
C21 H21B 0.9900 . ?
C22 H22A 0.9800 . ?
C22 H22B 0.9800 . ?
C22 H22C 0.9800 . ?
C23 C24 1.537(4) . ?
C23 H23A 0.9900 . ?
C23 H23B 0.9900 . ?
C24 H24A 0.9800 . ?
C24 H24B 0.9800 . ?
C24 H24C 0.9800 . ?
C25 C26 1.531(4) . ?
C25 H25A 0.9900 . ?
C25 H25B 0.9900 . ?
C26 H26A 0.9800 . ?
C26 H26B 0.9800 . ?
C26 H26C 0.9800 . ?
C27 C28A 1.428(7) . ?
C27 C28 1.452(6) . ?
C27 H27A 0.9606 . ?
C27 H27B 0.9640 . ?
C27 H27C 0.9658 . ?
C27 H27D 0.9625 . ?
C28 H27C 1.1854 . ?
C28 H27D 1.1532 . ?
C28 H28A 0.9800 . ?
C28 H28B 0.9800 . ?
C28 H28C 0.9800 . ?
C28A H27A 1.1375 . ?
C28A H27B 1.1749 . ?
C28A H28D 0.9800 . ?
C28A H28E 0.9800 . ?
C28A H28F 0.9800 . ?
C29 C30 1.543(4) . ?
C29 H29A 0.9900 . ?
C29 H29B 0.9900 . ?
C30 H30A 0.9800 . ?
C30 H30B 0.9800 . ?
C30 H30C 0.9800 . ?
C31 C32 1.521(4) . ?
C31 H31A 0.9900 . ?
C31 H31B 0.9900 . ?
C32 H32A 0.9800 . ?
C32 H32B 0.9800 . ?
C32 H32C 0.9800 . ?
C33 C34A 1.420(7) . ?
C33 C34 1.467(7) . ?
C33 H33A 0.9589 . ?
C33 H33B 0.9675 . ?
C33 H33C 0.9675 . ?
C33 H33D 0.9590 . ?
C34 H33C 1.4781 . ?
C34 H33D 0.8799 . ?
C34 H34A 0.9800 . ?
C34 H34B 0.9800 . ?
C34 H34C 0.9800 . ?
C34A H33A 0.8376 . ?
C34A H33B 1.4450 . ?
C34A H34D 0.9800 . ?
C34A H34E 0.9800 . ?
C34A H34F 0.9800 . ?
C35 C36 1.535(4) . ?
C35 H35A 0.9900 . ?
C35 H35B 0.9900 . ?
C36 H36A 0.9800 . ?
C36 H36B 0.9800 . ?
C36 H36C 0.9800 . ?
C37 H37A 0.9500 . ?
C38 C39 1.350(5) . ?
C38 H38A 0.9500 . ?
C39 H39A 0.9500 . ?
C40 H40A 0.9800 . ?
C40 H40B 0.9800 . ?
C40 H40C 0.9800 . ?
C41 H41A 0.9500 . ?
C42 C43 1.356(4) . ?
C42 H42A 0.9500 . ?
C43 H43A 0.9500 . ?
C44 H44A 0.9800 . ?
C44 H44B 0.9800 . ?
C44 H44C 0.9800 . ?
